data_4077142
loop_
_publ_author_name
'Vicente, Jos\'e'
'Singhal, Anshu R.'
'Jones, Peter G.'

_publ_section_title
;
 New Ylide&#x2212;, Alkynyl&#x2212;, and Mixed
 Alkynyl/Ylide&#x2212;Gold(I) Complexes
;
_journal_issue 26
_journal_name_full Organometallics
_journal_page_first 5887
_journal_paper_doi 10.1021/om020753p
_journal_volume 21
_journal_year 2002
_chemical_formula_sum 'C27 H24 F3 O5 P S2'
_chemical_formula_weight 580.55
_chemical_name_systematic
;
 ?
;
_space_group_IT_number 2
_symmetry_cell_setting triclinic
_symmetry_space_group_name_Hall '-P 1'
_symmetry_space_group_name_H-M 'P -1'
_atom_sites_solution_hydrogens geom
_atom_sites_solution_primary direct
_atom_sites_solution_secondary difmap
_audit_creation_method SHELXL-97
_cell_angle_alpha 69.404(8)
_cell_angle_beta 84.271(8)
_cell_angle_gamma 83.508(8)
_cell_formula_units_Z 2
_cell_length_a 9.3844(10)
_cell_length_b 11.1949(12)
_cell_length_c 13.4673(14)
_cell_measurement_reflns_used 55
_cell_measurement_temperature 173(2)
_cell_measurement_theta_max 12.5
_cell_measurement_theta_min 4.5
_cell_volume 1313.2(3)
_computing_cell_refinement 'Siemens XSCANS'
_computing_data_collection 'Siemens XSCANS'
_computing_data_reduction 'Siemens XSCANS'
_computing_molecular_graphics 'Siemens XP'
_computing_publication_material SHELXL-97
_computing_structure_refinement 'SHELXL-97 (Sheldrick, 1997)'
_computing_structure_solution 'SHELXS-97 (Sheldrick, 1990)'
_diffrn_ambient_temperature 173(2)
_diffrn_measured_fraction_theta_full 0.980
_diffrn_measured_fraction_theta_max 0.980
_diffrn_measurement_device_type 'Siemens P4'
_diffrn_measurement_method \w-scan
_diffrn_radiation_monochromator graphite
_diffrn_radiation_source 'fine-focus sealed tube'
_diffrn_radiation_type MoK\a
_diffrn_radiation_wavelength 0.71073
_diffrn_reflns_av_R_equivalents 0.0133
_diffrn_reflns_av_sigmaI/netI 0.0257
_diffrn_reflns_limit_h_max 11
_diffrn_reflns_limit_h_min -1
_diffrn_reflns_limit_k_max 12
_diffrn_reflns_limit_k_min -12
_diffrn_reflns_limit_l_max 16
_diffrn_reflns_limit_l_min -16
_diffrn_reflns_number 5402
_diffrn_reflns_theta_full 24.99
_diffrn_reflns_theta_max 24.99
_diffrn_reflns_theta_min 3.05
_diffrn_standards_decay_% 0
_diffrn_standards_interval_count 247
_diffrn_standards_number 3
_exptl_absorpt_coefficient_mu 0.322
_exptl_absorpt_correction_T_max 0.999
_exptl_absorpt_correction_T_min 0.867
_exptl_absorpt_correction_type psi-scan
_exptl_absorpt_process_details XEMP
_exptl_crystal_colour colourless
_exptl_crystal_density_diffrn 1.468
_exptl_crystal_density_method 'not measured'
_exptl_crystal_description tablet
_exptl_crystal_F_000 600
_exptl_crystal_size_max 0.60
_exptl_crystal_size_mid 0.50
_exptl_crystal_size_min 0.15
_refine_diff_density_max 0.303
_refine_diff_density_min -0.333
_refine_diff_density_rms 0.056
_refine_ls_extinction_method none
_refine_ls_goodness_of_fit_ref 1.030
_refine_ls_hydrogen_treatment 'rigid methyl, others riding'
_refine_ls_matrix_type full
_refine_ls_number_parameters 377
_refine_ls_number_reflns 4528
_refine_ls_number_restraints 373
_refine_ls_restrained_S_all 0.997
_refine_ls_R_factor_all 0.0436
_refine_ls_R_factor_gt 0.0342
_refine_ls_shift/su_max 0.002
_refine_ls_shift/su_mean 0.000
_refine_ls_structure_factor_coef Fsqd
_refine_ls_weighting_details 'calc w=1/[\s^2^(Fo^2^)+(0.0511P)^2^+0.4468P] where P=(Fo^2^+2Fc^2^)/3'
_refine_ls_weighting_scheme calc
_refine_ls_wR_factor_gt 0.0866
_refine_ls_wR_factor_ref 0.0899
_reflns_number_gt 3743
_reflns_number_total 4528
_reflns_threshold_expression >2sigma(I)
_cod_data_source_file om020753p.cif
_cod_data_source_block notcoll
_cod_depositor_comments
;
The following automatic conversions were performed:

'_geom_bond_publ_flag' value 'Y' changed to 'y' according to
/home/saulius/struct/CIF-dictionaries/cif_core.dic dictionary named
'cif_core.dic' version 2.4.1 from 2010-06-29 (15
times).

'_geom_angle_publ_flag' value 'Y' changed to 'y' according
to /home/saulius/struct/CIF-dictionaries/cif_core.dic dictionary
named 'cif_core.dic' version 2.4.1 from 2010-06-29 (25 times).

Automatic conversion script
Id: cif_fix_values 1715 2011-07-08 13:25:40Z adriana 
;
_cod_original_cell_volume 1313.2(2)
_cod_database_code 4077142

loop_
_symmetry_equiv_pos_as_xyz
'x, y, z'
'-x, -y, -z'

loop_
_atom_site_label
_atom_site_type_symbol
_atom_site_fract_x
_atom_site_fract_y
_atom_site_fract_z
_atom_site_U_iso_or_equiv
_atom_site_adp_type
_atom_site_occupancy
_atom_site_symmetry_multiplicity
_atom_site_calc_flag
_atom_site_refinement_flags
_atom_site_disorder_assembly
_atom_site_disorder_group
P P 0.25599(5) 0.72843(4) 0.77051(4) 0.01776(12) Uani 1 1 d . . .
S1 S 0.56230(5) 0.81396(4) 0.73128(4) 0.02105(13) Uani 1 1 d U . .
O1 O 0.48349(15) 0.93561(12) 0.68424(11) 0.0278(3) Uani 1 1 d U . .
O2 O 0.67565(15) 0.80403(14) 0.79892(11) 0.0322(3) Uani 1 1 d U . .
C1 C 0.43812(19) 0.70245(18) 0.81262(14) 0.0206(4) Uani 1 1 d . . .
H1A H 0.4340 0.7045 0.8857 0.025 Uiso 1 1 calc R . .
H1B H 0.4771 0.6153 0.8157 0.025 Uiso 1 1 calc R . .
C11 C 0.63525(19) 0.75674(17) 0.62973(15) 0.0217(4) Uani 1 1 d U . .
C12 C 0.6080(2) 0.82660(19) 0.52473(15) 0.0282(4) Uani 1 1 d U . .
H12 H 0.5429 0.9013 0.5080 0.034 Uiso 1 1 calc R . .
C13 C 0.6760(2) 0.7868(2) 0.44496(16) 0.0330(5) Uani 1 1 d U . .
H13 H 0.6583 0.8352 0.3730 0.040 Uiso 1 1 calc R . .
C14 C 0.7698(2) 0.6773(2) 0.46799(17) 0.0332(5) Uani 1 1 d U . .
C15 C 0.7920(2) 0.6062(2) 0.57376(18) 0.0379(5) Uani 1 1 d U . .
H15 H 0.8532 0.5291 0.5906 0.046 Uiso 1 1 calc R . .
C16 C 0.7268(2) 0.6456(2) 0.65515(17) 0.0307(5) Uani 1 1 d U . .
H16 H 0.7444 0.5973 0.7271 0.037 Uiso 1 1 calc R . .
C17 C 0.8451(3) 0.6366(2) 0.3793(2) 0.0506(7) Uani 1 1 d U . .
H17A H 0.7796 0.6547 0.3225 0.061 Uiso 1 1 calc R . .
H17B H 0.8742 0.5446 0.4067 0.061 Uiso 1 1 calc R . .
H17C H 0.9303 0.6841 0.3511 0.061 Uiso 1 1 calc R . .
C21 C 0.25596(19) 0.76275(18) 0.63003(14) 0.0207(4) Uani 1 1 d U . .
C22 C 0.2009(2) 0.88139(19) 0.56302(15) 0.0282(4) Uani 1 1 d U . .
H22 H 0.1648 0.9467 0.5909 0.034 Uiso 1 1 calc R . .
C23 C 0.1994(3) 0.9031(2) 0.45532(17) 0.0380(5) Uani 1 1 d U . .
H23 H 0.1620 0.9838 0.4090 0.046 Uiso 1 1 calc R . .
C24 C 0.2521(3) 0.8079(2) 0.41492(16) 0.0395(5) Uani 1 1 d U . .
H24 H 0.2491 0.8230 0.3412 0.047 Uiso 1 1 calc R . .
C25 C 0.3091(2) 0.6911(2) 0.48101(16) 0.0352(5) Uani 1 1 d U . .
H25 H 0.3471 0.6270 0.4523 0.042 Uiso 1 1 calc R . .
C26 C 0.3111(2) 0.66703(19) 0.58896(15) 0.0270(4) Uani 1 1 d U . .
H26 H 0.3495 0.5864 0.6346 0.032 Uiso 1 1 calc R . .
C31 C 0.15567(19) 0.85522(17) 0.80607(14) 0.0198(4) Uani 1 1 d U . .
C32 C 0.2188(2) 0.9391(2) 0.84087(16) 0.0295(5) Uani 1 1 d U . .
H32 H 0.3196 0.9304 0.8473 0.035 Uiso 1 1 calc R . .
C33 C 0.1340(2) 1.0348(2) 0.86586(19) 0.0374(5) Uani 1 1 d U . .
H33 H 0.1771 1.0917 0.8899 0.045 Uiso 1 1 calc R . .
C34 C -0.0129(2) 1.0492(2) 0.85643(17) 0.0315(5) Uani 1 1 d U . .
H34 H -0.0697 1.1165 0.8726 0.038 Uiso 1 1 calc R . .
C35 C -0.0768(2) 0.96535(19) 0.82346(15) 0.0263(4) Uani 1 1 d U . .
H35 H -0.1779 0.9743 0.8181 0.032 Uiso 1 1 calc R . .
C36 C 0.0061(2) 0.86855(18) 0.79830(14) 0.0222(4) Uani 1 1 d U . .
H36 H -0.0380 0.8110 0.7757 0.027 Uiso 1 1 calc R . .
C41 C 0.17521(19) 0.58074(17) 0.83660(14) 0.0193(4) Uani 1 1 d U . .
C42 C 0.2174(2) 0.49933(18) 0.93609(14) 0.0237(4) Uani 1 1 d U . .
H42 H 0.2899 0.5213 0.9695 0.028 Uiso 1 1 calc R . .
C43 C 0.1526(2) 0.38619(19) 0.98570(15) 0.0269(4) Uani 1 1 d U . .
H43 H 0.1814 0.3299 1.0531 0.032 Uiso 1 1 calc R . .
C44 C 0.0459(2) 0.35494(18) 0.93730(16) 0.0268(4) Uani 1 1 d U . .
H44 H 0.0019 0.2772 0.9719 0.032 Uiso 1 1 calc R . .
C45 C 0.0028(2) 0.43578(18) 0.83925(15) 0.0252(4) Uani 1 1 d U . .
H45 H -0.0710 0.4140 0.8068 0.030 Uiso 1 1 calc R . .
C46 C 0.0677(2) 0.54877(18) 0.78838(15) 0.0229(4) Uani 1 1 d U . .
H46 H 0.0389 0.6044 0.7207 0.027 Uiso 1 1 calc R . .
S2 S 0.59500(9) 0.33832(7) 0.83391(7) 0.0283(2) Uani 0.889(3) 1 d PDU A 1
O3 O 0.7266(6) 0.3125(7) 0.7792(4) 0.0385(19) Uani 0.889(3) 1 d PDU A 1
O4 O 0.4883(2) 0.41891(19) 0.76645(19) 0.0669(7) Uani 0.889(3) 1 d PDU A 1
O5 O 0.6083(3) 0.3715(3) 0.9253(2) 0.0721(9) Uani 0.889(3) 1 d PDU A 1
C99 C 0.5193(3) 0.1850(3) 0.8876(3) 0.0332(7) Uani 0.889(3) 1 d PDU A 1
F1 F 0.4006(4) 0.1895(4) 0.9461(3) 0.0786(14) Uani 0.889(3) 1 d PDU A 1
F2 F 0.6117(2) 0.09695(17) 0.94785(18) 0.0823(8) Uani 0.889(3) 1 d PDU A 1
F3 F 0.4934(3) 0.1416(2) 0.81319(17) 0.0714(7) Uani 0.889(3) 1 d PDU A 1
S2' S 0.6357(7) 0.3107(6) 0.8677(6) 0.0309(19) Uiso 0.111(3) 1 d PDU A 2
O3' O 0.6969(16) 0.2440(14) 0.9640(10) 0.050(4) Uiso 0.111(3) 1 d PDU A 2
O4' O 0.5567(19) 0.4262(13) 0.8642(16) 0.059(5) Uiso 0.111(3) 1 d PDU A 2
O5' O 0.725(5) 0.317(5) 0.774(3) 0.040(15) Uiso 0.111(3) 1 d PDU A 2
C99' C 0.4944(18) 0.2122(17) 0.8675(16) 0.065(11) Uiso 0.111(3) 1 d PDU A 2
F1' F 0.420(2) 0.263(2) 0.7818(15) 0.105(7) Uiso 0.111(3) 1 d PDU A 2
F2' F 0.5606(17) 0.1007(14) 0.8669(14) 0.056(4) Uiso 0.111(3) 1 d PDU A 2
F3' F 0.3961(19) 0.177(2) 0.9485(12) 0.018(4) Uiso 0.111(3) 1 d PDU A 2

loop_
_atom_site_aniso_label
_atom_site_aniso_U_11
_atom_site_aniso_U_22
_atom_site_aniso_U_33
_atom_site_aniso_U_23
_atom_site_aniso_U_13
_atom_site_aniso_U_12
P 0.0186(2) 0.0200(2) 0.0145(2) -0.00516(18) -0.00128(17) -0.00292(19)
S1 0.0200(2) 0.0228(2) 0.0203(2) -0.00681(19) -0.00048(18) -0.00450(18)
O1 0.0326(8) 0.0220(7) 0.0269(7) -0.0079(6) 0.0029(6) -0.0004(6)
O2 0.0264(7) 0.0437(9) 0.0296(8) -0.0128(7) -0.0060(6) -0.0112(7)
C1 0.0197(9) 0.0237(10) 0.0158(9) -0.0034(7) -0.0002(7) -0.0029(8)
C11 0.0184(9) 0.0228(10) 0.0236(10) -0.0077(8) 0.0020(7) -0.0044(8)
C12 0.0329(11) 0.0216(10) 0.0253(10) -0.0046(8) 0.0005(8) 0.0040(8)
C13 0.0436(13) 0.0289(11) 0.0231(10) -0.0066(9) 0.0029(9) -0.0018(10)
C14 0.0365(12) 0.0295(11) 0.0341(12) -0.0143(9) 0.0084(9) -0.0040(9)
C15 0.0376(13) 0.0310(12) 0.0402(13) -0.0113(10) -0.0001(10) 0.0123(10)
C16 0.0308(11) 0.0287(11) 0.0276(11) -0.0049(9) -0.0021(9) 0.0025(9)
C17 0.0623(17) 0.0452(14) 0.0421(14) -0.0196(12) 0.0133(13) 0.0052(13)
C21 0.0218(9) 0.0249(10) 0.0157(9) -0.0059(7) -0.0022(7) -0.0060(8)
C22 0.0333(11) 0.0268(10) 0.0231(10) -0.0069(8) -0.0020(8) -0.0022(9)
C23 0.0493(14) 0.0371(12) 0.0219(11) -0.0028(9) -0.0072(10) -0.0005(11)
C24 0.0529(14) 0.0485(14) 0.0171(10) -0.0100(10) -0.0036(10) -0.0082(11)
C25 0.0467(13) 0.0385(12) 0.0258(11) -0.0178(9) 0.0021(10) -0.0077(10)
C26 0.0323(11) 0.0256(10) 0.0229(10) -0.0082(8) -0.0018(8) -0.0022(9)
C31 0.0222(9) 0.0209(9) 0.0150(9) -0.0046(7) 0.0004(7) -0.0030(8)
C32 0.0218(10) 0.0394(12) 0.0355(11) -0.0228(10) 0.0003(9) -0.0051(9)
C33 0.0338(12) 0.0425(13) 0.0496(14) -0.0326(11) 0.0037(10) -0.0096(10)
C34 0.0314(11) 0.0311(11) 0.0356(12) -0.0181(9) 0.0031(9) 0.0002(9)
C35 0.0213(10) 0.0286(10) 0.0276(10) -0.0082(8) -0.0027(8) 0.0001(8)
C36 0.0227(10) 0.0212(9) 0.0221(10) -0.0060(8) -0.0033(8) -0.0032(8)
C41 0.0198(9) 0.0199(9) 0.0180(9) -0.0071(7) 0.0023(7) -0.0021(7)
C42 0.0232(10) 0.0276(10) 0.0198(9) -0.0071(8) -0.0018(8) -0.0028(8)
C43 0.0295(10) 0.0261(10) 0.0200(10) -0.0025(8) 0.0010(8) -0.0022(8)
C44 0.0294(11) 0.0215(10) 0.0283(10) -0.0087(8) 0.0082(8) -0.0059(8)
C45 0.0243(10) 0.0282(10) 0.0269(10) -0.0134(8) -0.0002(8) -0.0063(8)
C46 0.0235(10) 0.0253(10) 0.0205(9) -0.0082(8) -0.0023(8) -0.0025(8)
S2 0.0305(4) 0.0240(4) 0.0340(4) -0.0149(3) 0.0032(4) -0.0056(3)
O3 0.0326(19) 0.040(2) 0.048(2) -0.0221(13) 0.0100(9) -0.0120(9)
O4 0.0471(12) 0.0402(12) 0.0839(17) 0.0116(11) -0.0066(11) 0.0099(10)
O5 0.0925(19) 0.096(2) 0.0614(15) -0.0630(15) 0.0251(14) -0.0538(16)
C99 0.0305(13) 0.0296(14) 0.0414(15) -0.0155(12) 0.0020(12) -0.0032(12)
F1 0.0655(16) 0.0583(19) 0.110(2) -0.0344(13) 0.0505(13) -0.0289(11)
F2 0.0669(13) 0.0453(11) 0.0984(17) 0.0245(10) -0.0213(12) -0.0045(9)
F3 0.0915(16) 0.0763(15) 0.0744(14) -0.0513(12) 0.0088(12) -0.0498(13)

loop_
_atom_type_symbol
_atom_type_description
_atom_type_scat_dispersion_real
_atom_type_scat_dispersion_imag
_atom_type_scat_source
C C 0.0033 0.0016 'International Tables Vol C Tables 4.2.6.8 and 6.1.1.4'
H H 0.0000 0.0000 'International Tables Vol C Tables 4.2.6.8 and 6.1.1.4'
O O 0.0106 0.0060 'International Tables Vol C Tables 4.2.6.8 and 6.1.1.4'
F F 0.0171 0.0103 'International Tables Vol C Tables 4.2.6.8 and 6.1.1.4'
P P 0.1023 0.0942 'International Tables Vol C Tables 4.2.6.8 and 6.1.1.4'
S S 0.1246 0.1234 'International Tables Vol C Tables 4.2.6.8 and 6.1.1.4'

loop_
_geom_angle_atom_site_label_1
_geom_angle_atom_site_label_2
_geom_angle_atom_site_label_3
_geom_angle
_geom_angle_publ_flag
C41 P C21 107.90(9) y
C41 P C31 110.13(8) y
C21 P C31 110.07(9) y
C41 P C1 106.37(8) y
C21 P C1 110.95(8) y
C31 P C1 111.31(9) y
O1 S1 O2 119.45(9) y
O1 S1 C11 108.71(9) y
O2 S1 C11 107.68(9) y
O1 S1 C1 108.33(8) y
O2 S1 C1 105.05(8) y
C11 S1 C1 106.98(9) y
S1 C1 P 116.42(10) y
C16 C11 C12 120.71(18) ?
C16 C11 S1 119.19(15) ?
C12 C11 S1 119.99(14) ?
C13 C12 C11 119.45(18) ?
C12 C13 C14 121.03(19) ?
C13 C14 C15 118.68(19) ?
C13 C14 C17 120.1(2) ?
C15 C14 C17 121.2(2) ?
C16 C15 C14 121.27(19) ?
C15 C16 C11 118.80(19) ?
C22 C21 C26 120.45(17) ?
C22 C21 P 121.02(14) ?
C26 C21 P 118.52(14) ?
C23 C22 C21 119.32(19) ?
C24 C23 C22 120.2(2) ?
C25 C24 C23 120.48(19) ?
C24 C25 C26 120.3(2) ?
C25 C26 C21 119.24(19) ?
C32 C31 C36 119.38(18) ?
C32 C31 P 123.27(15) ?
C36 C31 P 117.35(14) ?
C33 C32 C31 119.64(19) ?
C32 C33 C34 120.9(2) ?
C33 C34 C35 119.93(19) ?
C36 C35 C34 120.09(18) ?
C35 C36 C31 120.04(18) ?
C46 C41 C42 120.13(17) ?
C46 C41 P 119.30(14) ?
C42 C41 P 120.56(14) ?
C43 C42 C41 119.37(18) ?
C42 C43 C44 120.20(18) ?
C45 C44 C43 120.64(18) ?
C44 C45 C46 119.72(18) ?
C45 C46 C41 119.93(18) ?
O5 S2 O3 116.0(3) y
O5 S2 O4 113.11(18) y
O3 S2 O4 114.6(3) y
O5 S2 C99 103.84(15) y
O3 S2 C99 103.8(3) y
O4 S2 C99 103.47(15) y
F1 C99 F3 108.5(3) y
F1 C99 F2 107.7(3) y
F3 C99 F2 105.4(3) y
F1 C99 S2 112.1(3) y
F3 C99 S2 112.4(2) y
F2 C99 S2 110.42(19) y
O3' S2' O4' 114.2(12) ?
O3' S2' O5' 116(2) ?
O4' S2' O5' 115(2) ?
O3' S2' C99' 103.1(9) ?
O4' S2' C99' 101.8(10) ?
O5' S2' C99' 104(2) ?
F1' C99' F3' 105.2(15) ?
F1' C99' F2' 108.7(17) ?
F3' C99' F2' 102.9(16) ?
F1' C99' S2' 111.8(14) ?
F3' C99' S2' 121.5(16) ?
F2' C99' S2' 106.0(12) ?

loop_
_geom_bond_atom_site_label_1
_geom_bond_atom_site_label_2
_geom_bond_distance
_geom_bond_publ_flag
P C41 1.7927(18) y
P C21 1.7932(18) y
P C31 1.7935(19) y
P C1 1.8145(18) y
S1 O1 1.4358(14) y
S1 O2 1.4385(14) y
S1 C11 1.7549(19) y
S1 C1 1.7968(18) y
C11 C16 1.386(3) ?
C11 C12 1.388(3) ?
C12 C13 1.377(3) ?
C13 C14 1.384(3) ?
C14 C15 1.389(3) ?
C14 C17 1.508(3) ?
C15 C16 1.384(3) ?
C21 C22 1.393(3) ?
C21 C26 1.399(3) ?
C22 C23 1.385(3) ?
C23 C24 1.383(3) ?
C24 C25 1.381(3) ?
C25 C26 1.384(3) ?
C31 C32 1.394(3) ?
C31 C36 1.405(3) ?
C32 C33 1.379(3) ?
C33 C34 1.383(3) ?
C34 C35 1.383(3) ?
C35 C36 1.382(3) ?
C41 C46 1.395(3) ?
C41 C42 1.396(3) ?
C42 C43 1.385(3) ?
C43 C44 1.386(3) ?
C44 C45 1.382(3) ?
C45 C46 1.386(3) ?
S2 O5 1.426(2) y
S2 O3 1.428(3) y
S2 O4 1.429(2) y
S2 C99 1.809(3) y
C99 F1 1.306(4) y
C99 F3 1.311(3) y
C99 F2 1.329(4) y
S2' O3' 1.393(11) ?
S2' O4' 1.404(12) ?
S2' O5' 1.427(14) ?
S2' C99' 1.819(15) ?
C99' F1' 1.322(14) ?
C99' F3' 1.332(14) ?
C99' F2' 1.332(14) ?

loop_
_geom_hbond_atom_site_label_D
_geom_hbond_atom_site_label_H
_geom_hbond_atom_site_label_A
_geom_hbond_distance_DH
_geom_hbond_distance_HA
_geom_hbond_distance_DA
_geom_hbond_angle_DHA
_geom_hbond_site_symmetry_A
C35 H35 O2 0.95 2.57 3.207(2) 124.8 1_455
C43 H43 O2 0.95 2.45 3.370(2) 163.5 2_667
C24 H24 O3 0.95 2.56 3.318(5) 136.8 2_666
C45 H45 O3 0.95 2.44 3.360(7) 162.3 1_455
C1 H1B O4 0.99 2.50 3.417(3) 154.0 .
C26 H26 O4 0.95 2.44 3.357(3) 163.5 .
C1 H1A O5 0.99 2.39 3.324(3) 157.2 2_667
C42 H42 O5 0.95 2.47 3.360(3) 156.7 2_667

loop_
_geom_torsion_atom_site_label_1
_geom_torsion_atom_site_label_2
_geom_torsion_atom_site_label_3
_geom_torsion_atom_site_label_4
_geom_torsion
O1 S1 C1 P 30.42(13)
O2 S1 C1 P 159.13(10)
C11 S1 C1 P -86.60(12)
C41 P C1 S1 161.78(10)
C21 P C1 S1 44.68(13)
C31 P C1 S1 -78.25(12)
O1 S1 C11 C16 174.34(15)
O2 S1 C11 C16 43.59(18)
C1 S1 C11 C16 -68.88(17)
O1 S1 C11 C12 -1.83(18)
O2 S1 C11 C12 -132.58(16)
C1 S1 C11 C12 114.95(16)
C16 C11 C12 C13 -1.9(3)
S1 C11 C12 C13 174.22(16)
C11 C12 C13 C14 0.8(3)
C12 C13 C14 C15 1.4(3)
C12 C13 C14 C17 -179.0(2)
C13 C14 C15 C16 -2.5(3)
C17 C14 C15 C16 177.8(2)
C14 C15 C16 C11 1.4(3)
C12 C11 C16 C15 0.8(3)
S1 C11 C16 C15 -175.36(17)
C41 P C21 C22 128.46(16)
C31 P C21 C22 8.26(19)
C1 P C21 C22 -115.39(17)
C41 P C21 C26 -50.83(17)
C31 P C21 C26 -171.03(15)
C1 P C21 C26 65.32(17)
C26 C21 C22 C23 0.9(3)
P C21 C22 C23 -178.35(16)
C21 C22 C23 C24 0.0(3)
C22 C23 C24 C25 -1.2(4)
C23 C24 C25 C26 1.5(4)
C24 C25 C26 C21 -0.6(3)
C22 C21 C26 C25 -0.6(3)
P C21 C26 C25 178.67(16)
C41 P C31 C32 130.17(17)
C21 P C31 C32 -110.99(17)
C1 P C31 C32 12.45(19)
C41 P C31 C36 -49.56(16)
C21 P C31 C36 69.28(16)
C1 P C31 C36 -167.28(14)
C36 C31 C32 C33 -0.8(3)
P C31 C32 C33 179.47(16)
C31 C32 C33 C34 -0.3(3)
C32 C33 C34 C35 1.2(3)
C33 C34 C35 C36 -1.0(3)
C34 C35 C36 C31 -0.1(3)
C32 C31 C36 C35 1.0(3)
P C31 C36 C35 -179.27(14)
C21 P C41 C46 -31.75(17)
C31 P C41 C46 88.41(16)
C1 P C41 C46 -150.86(14)
C21 P C41 C42 149.34(15)
C31 P C41 C42 -90.50(16)
C1 P C41 C42 30.23(17)
C46 C41 C42 C43 0.7(3)
P C41 C42 C43 179.58(14)
C41 C42 C43 C44 -0.6(3)
C42 C43 C44 C45 0.0(3)
C43 C44 C45 C46 0.5(3)
C44 C45 C46 C41 -0.4(3)
C42 C41 C46 C45 -0.2(3)
P C41 C46 C45 -179.08(14)
O5 S2 C99 F1 54.7(3)
O3 S2 C99 F1 176.3(4)
O4 S2 C99 F1 -63.7(3)
O5 S2 C99 F3 177.1(2)
O3 S2 C99 F3 -61.2(4)
O4 S2 C99 F3 58.8(3)
O5 S2 C99 F2 -65.4(2)
O3 S2 C99 F2 56.2(3)
O4 S2 C99 F2 176.2(2)
O3' S2' C99' F1' 178.2(15)
O4' S2' C99' F1' 59.6(18)
O5' S2' C99' F1' -60(3)
O3' S2' C99' F3' 53.0(18)
O4' S2' C99' F3' -65.6(19)
O5' S2' C99' F3' 174(3)
O3' S2' C99' F2' -63.6(15)
O4' S2' C99' F2' 177.8(15)
O5' S2' C99' F2' 58(3)
